data_4001255
loop_
_publ_author_name
'Sieve, Bradley'
'Gray, Danielle L.'
'Henning, Robert'
'Bakas, Thomas'
'Schultz, Arthur J.'
'Kanatzidis, Mercouri G.'

_publ_section_title
;
 Al Flux Synthesis of the Oxidation-Resistant Quaternary Phase
 REFe4Al9Si6(RE = Tb, Er)
;
_journal_issue 19
_journal_name_full 'Chemistry of Materials'
_journal_page_first 6107
_journal_paper_doi 10.1021/cm801554d
_journal_volume 20
_journal_year 2008
_chemical_formula_moiety 'Al9 Fe4 Si6 Tb'
_chemical_formula_sum 'Al9 Fe4 Si6 Tb'
_chemical_formula_weight 793.69
_chemical_name_common tbfe4al9si6
_chemical_name_systematic
;
 ?
;
_space_group_IT_number 137
_symmetry_cell_setting tetragonal
_symmetry_space_group_name_Hall '-P 4ac 2a'
_symmetry_space_group_name_H-M 'P 42/n m c :2'
_atom_sites_solution_primary direct
_atom_sites_solution_secondary difmap
_audit_creation_method SHELXL-97
_cell_angle_alpha 90.00
_cell_angle_beta 90.00
_cell_angle_gamma 90.00
_cell_formula_units_Z 4
_cell_length_a 8.7184(11)
_cell_length_b 8.7184(11)
_cell_length_c 15.171(3)
_cell_measurement_temperature 298
_cell_volume 1153.2(3)
_computing_cell_refinement 'used x-ray unit cell'
_computing_data_collection
;
IPNS SCD time-of-flight neutron Laue diffractometer
(Schultz <i>et al.</i>, 1984)
;
_computing_publication_material SHELXL97
_computing_structure_refinement 'GSAS (Larson & Von Dreele, 2004) and SHELXL97 (Sheldrick, 1997)'
_diffrn_ambient_temperature 298
_diffrn_measured_fraction_theta_full 0.928
_diffrn_measured_fraction_theta_max 0.928
_diffrn_measurement_device_type 'IPNS single-crystal diffractometer'
_diffrn_measurement_method 'time-of-fligth Laue'
_diffrn_radiation_monochromator 'not applicable to TOF Laue technique'
_diffrn_radiation_probe neutron
_diffrn_radiation_source 'Intense Pulsed Neutron Source'
_diffrn_radiation_type neutron
_diffrn_radiation_wavelength '0.7 - 4.2'
_diffrn_reflns_av_R_equivalents 0.0434
_diffrn_reflns_av_sigmaI/netI 0.0332
_diffrn_reflns_limit_h_max 12
_diffrn_reflns_limit_h_min -2
_diffrn_reflns_limit_k_max 12
_diffrn_reflns_limit_k_min -4
_diffrn_reflns_limit_l_max 21
_diffrn_reflns_limit_l_min -2
_diffrn_reflns_number 2207
_diffrn_reflns_theta_full 29.98
_diffrn_reflns_theta_max 55
_diffrn_reflns_theta_min 25
_diffrn_standards_decay_% 'not applicable to TOF Laue technique'
_diffrn_standards_interval_count 'not applicable to TOF Laue technique'
_diffrn_standards_interval_time 'not applicable to TOF Laue technique'
_diffrn_standards_number 'not applicable to TOF Laue technique'
_exptl_absorpt_coefficient_mu '0.2792 + 0.0707 lambda cm^-1^'
_exptl_absorpt_correction_T_max 0.9428
_exptl_absorpt_correction_T_min 0.9071
_exptl_absorpt_correction_type gaussian
_exptl_absorpt_process_details '(IPNS ANVRED; local program)'
_exptl_crystal_colour silver
_exptl_crystal_density_diffrn 4.571
_exptl_crystal_density_meas ?
_exptl_crystal_density_method 'not measured'
_exptl_crystal_description block
_exptl_crystal_F_000 404
_exptl_crystal_size_max 2.0
_exptl_crystal_size_mid 1.5
_exptl_crystal_size_min 1.5
_refine_diff_density_max 1.147
_refine_diff_density_min -0.688
_refine_diff_density_rms 0.157
_refine_ls_extinction_method none
_refine_ls_goodness_of_fit_ref 1.046
_refine_ls_matrix_type full
_refine_ls_number_parameters 59
_refine_ls_number_reflns 885
_refine_ls_number_restraints 0
_refine_ls_restrained_S_all 1.046
_refine_ls_R_factor_all 0.0493
_refine_ls_R_factor_gt 0.0401
_refine_ls_shift/su_max 0.000
_refine_ls_shift/su_mean 0.000
_refine_ls_structure_factor_coef Fsqd
_refine_ls_weighting_details 'calc w=1/[\s^2^(Fo^2^)+(0.0388P)^2^+6.2980P] where P=(Fo^2^+2Fc^2^)/3'
_refine_ls_weighting_scheme calc
_refine_ls_wR_factor_gt 0.0915
_refine_ls_wR_factor_ref 0.0959
_reflns_number_gt 775
_reflns_number_total 885
_reflns_threshold_expression >2sigma(I)
_cod_data_source_file cm801554d_si_001.cif
_cod_data_source_block tbfe
_cod_depositor_comments
;
The following automatic conversions were performed:

'_exptl_absorpt_correction_type' value 'Gaussian' changed to
'gaussian' according to
/home/saulius/struct/CIF-dictionaries/cif_core.dic dictionary named
'cif_core.dic' version 2.4.1 from 2010-06-29.

Automatic conversion script
Id: cif_fix_values 1715 2011-07-08 13:25:40Z adriana 

The following automatic conversions were performed:

'_exptl_crystal_density_meas' value 'not measured' was changed to '?'
- the value is perceived as not measured.

Automatic conversion script
Id: cif_fix_values 3008 2015-01-20 13:52:24Z robertas 
;
_cod_original_sg_symbol_H-M 'P 42/n m c'
_cod_database_code 4001255

loop_
_symmetry_equiv_pos_as_xyz
'x, y, z'
'x+1/2, -y, -z'
'-x+1/2, -y+1/2, z'
'-x, y+1/2, -z'
'y+1/2, x+1/2, -z+1/2'
'y, -x+1/2, z+1/2'
'-y+1/2, x, z+1/2'
'-y, -x, -z+1/2'
'-x, -y, -z'
'-x-1/2, y, z'
'x-1/2, y-1/2, -z'
'x, -y-1/2, z'
'-y-1/2, -x-1/2, z-1/2'
'-y, x-1/2, -z-1/2'
'y-1/2, -x, -z-1/2'
'y, x, z-1/2'

loop_
_atom_site_label
_atom_site_type_symbol
_atom_site_fract_x
_atom_site_fract_y
_atom_site_fract_z
_atom_site_U_iso_or_equiv
_atom_site_adp_type
_atom_site_occupancy
_atom_site_symmetry_multiplicity
_atom_site_calc_flag
_atom_site_refinement_flags
Tb Tb 0.2500 0.2500 0.16436(9) 0.0054(3) Uani 1 4 d S
Fe1 Fe 0.2500 0.47678(9) -0.00026(5) 0.00741(19) Uani 1 2 d S
Fe2 Fe 0.50034(6) 0.49966(6) 0.2500 0.00576(19) Uani 1 2 d S
Al1 Al 0.0646(3) 0.2500 0.33907(14) 0.0090(4) Uani 1 2 d S
Al2 Al 0.50167(18) 0.4568(2) 0.08137(10) 0.0103(3) Uani 1 1 d .
Al3 Al 0.0954(3) 0.7500 0.34984(14) 0.0100(4) Uani 1 2 d S
Al4 Al 0.2500 0.7500 -0.0193(2) 0.0155(7) Uani 1 4 d S
Si1 Si 0.5937(2) 0.2500 0.19249(13) 0.0122(4) Uani 1 2 d S
Si2 Si 0.2500 0.4878(2) 0.31222(12) 0.0081(3) Uani 1 2 d S
Si3 Si 0.3871(3) 0.2500 -0.02789(13) 0.0129(4) Uani 1 2 d S

loop_
_atom_site_aniso_label
_atom_site_aniso_U_11
_atom_site_aniso_U_22
_atom_site_aniso_U_33
_atom_site_aniso_U_23
_atom_site_aniso_U_13
_atom_site_aniso_U_12
Tb 0.0047(6) 0.0052(6) 0.0063(5) 0.000 0.000 0.000
Fe1 0.0070(3) 0.0089(4) 0.0063(3) -0.0005(3) 0.000 0.000
Fe2 0.0049(2) 0.0049(2) 0.0075(3) -0.00008(18) -0.00008(18) 0.0004(2)
Al1 0.0132(10) 0.0058(8) 0.0081(8) 0.000 -0.0008(7) 0.000
Al2 0.0085(7) 0.0147(7) 0.0078(6) 0.0032(5) -0.0019(5) -0.0052(6)
Al3 0.0059(9) 0.0119(9) 0.0121(9) 0.000 0.0001(7) 0.000
Al4 0.0186(17) 0.0085(14) 0.0195(15) 0.000 0.000 0.000
Si1 0.0128(9) 0.0069(7) 0.0168(8) 0.000 -0.0048(7) 0.000
Si2 0.0044(7) 0.0087(8) 0.0111(7) 0.0004(6) 0.000 0.000
Si3 0.0185(9) 0.0067(8) 0.0136(8) 0.000 -0.0006(7) 0.000

loop_
_atom_type_symbol
_atom_type_description
_atom_type_scat_dispersion_real
_atom_type_scat_dispersion_imag
_atom_type_scat_source
Tb Tb 0.0000 0.0000 'International Tables Vol C Tables 4.2.6.8 and 6.1.1.4'
Fe Fe 0.0000 0.0000 'International Tables Vol C Tables 4.2.6.8 and 6.1.1.4'
Al Al 0.0000 0.0000 'International Tables Vol C Tables 4.2.6.8 and 6.1.1.4'
Si Si 0.0000 0.0000 'International Tables Vol C Tables 4.2.6.8 and 6.1.1.4'

loop_
_geom_angle_atom_site_label_1
_geom_angle_atom_site_label_2
_geom_angle_atom_site_label_3
_geom_angle
_geom_angle_site_symmetry_1
_geom_angle_site_symmetry_3
Al3 Tb Al3 171.81(10) 15_556 5_455
Al3 Tb Si1 90.577(7) 15_556 .
Al3 Tb Si1 90.577(7) 5_455 .
Al3 Tb Si1 90.577(7) 15_556 10_655
Al3 Tb Si1 90.577(7) 5_455 10_655
Si1 Tb Si1 163.79(9) . 10_655
Al3 Tb Si2 136.84(7) 15_556 .
Al3 Tb Si2 51.35(5) 5_455 .
Si1 Tb Si2 84.06(3) . .
Si1 Tb Si2 84.06(3) 10_655 .
Al3 Tb Si2 51.35(5) 15_556 3
Al3 Tb Si2 136.84(7) 5_455 3
Si1 Tb Si2 84.06(3) . 3
Si1 Tb Si2 84.06(3) 10_655 3
Si2 Tb Si2 85.49(8) . 3
Al3 Tb Al1 93.49(4) 15_556 10_655
Al3 Tb Al1 93.49(4) 5_455 10_655
Si1 Tb Al1 50.52(6) . 10_655
Si1 Tb Al1 113.27(7) 10_655 10_655
Si2 Tb Al1 51.17(4) . 10_655
Si2 Tb Al1 51.17(4) 3 10_655
Al3 Tb Al1 93.49(4) 15_556 .
Al3 Tb Al1 93.49(4) 5_455 .
Si1 Tb Al1 113.27(7) . .
Si1 Tb Al1 50.52(6) 10_655 .
Si2 Tb Al1 51.17(4) . .
Si2 Tb Al1 51.17(4) 3 .
Al1 Tb Al1 62.75(9) 10_655 .
Al3 Tb Al2 52.56(4) 15_556 3
Al3 Tb Al2 123.37(4) 5_455 3
Si1 Tb Al2 139.15(4) . 3
Si1 Tb Al2 50.05(4) 10_655 3
Si2 Tb Al2 133.76(3) . 3
Si2 Tb Al2 84.47(4) 3 3
Al1 Tb Al2 135.54(5) 10_655 3
Al1 Tb Al2 88.76(5) . 3
Al3 Tb Al2 52.56(4) 15_556 12_565
Al3 Tb Al2 123.37(4) 5_455 12_565
Si1 Tb Al2 50.05(4) . 12_565
Si1 Tb Al2 139.15(4) 10_655 12_565
Si2 Tb Al2 133.76(3) . 12_565
Si2 Tb Al2 84.47(4) 3 12_565
Al1 Tb Al2 88.76(5) 10_655 12_565
Al1 Tb Al2 135.54(5) . 12_565
Al2 Tb Al2 89.87(6) 3 12_565
Al3 Tb Al2 123.37(4) 15_556 .
Al3 Tb Al2 52.56(4) 5_455 .
Si1 Tb Al2 50.05(4) . .
Si1 Tb Al2 139.15(4) 10_655 .
Si2 Tb Al2 84.47(4) . .
Si2 Tb Al2 133.76(3) 3 .
Al1 Tb Al2 88.76(5) 10_655 .
Al1 Tb Al2 135.54(5) . .
Al2 Tb Al2 132.18(7) 3 .
Al2 Tb Al2 70.96(7) 12_565 .
Al3 Tb Al2 123.37(4) 15_556 10_655
Al3 Tb Al2 52.56(4) 5_455 10_655
Si1 Tb Al2 139.15(4) . 10_655
Si1 Tb Al2 50.05(4) 10_655 10_655
Si2 Tb Al2 84.47(4) . 10_655
Si2 Tb Al2 133.76(3) 3 10_655
Al1 Tb Al2 135.54(5) 10_655 10_655
Al1 Tb Al2 88.76(5) . 10_655
Al2 Tb Al2 70.96(7) 3 10_655
Al2 Tb Al2 132.18(7) 12_565 10_655
Al2 Tb Al2 89.87(6) . 10_655
Si3 Fe1 Si3 61.21(10) 10_655 .
Si3 Fe1 Al4 144.53(6) 10_655 .
Si3 Fe1 Al4 144.53(6) . .
Si3 Fe1 Al1 72.55(7) 10_655 13_665
Si3 Fe1 Al1 72.55(7) . 13_665
Al4 Fe1 Al1 91.52(10) . 13_665
Si3 Fe1 Al3 120.67(7) 10_655 5_455
Si3 Fe1 Al3 120.67(7) . 5_455
Al4 Fe1 Al3 72.52(10) . 5_455
Al1 Fe1 Al3 164.04(8) 13_665 5_455
Si3 Fe1 Al2 118.15(7) 10_655 .
Si3 Fe1 Al2 65.62(6) . .
Al4 Fe1 Al2 97.31(6) . .
Al1 Fe1 Al2 118.36(4) 13_665 .
Al3 Fe1 Al2 65.28(4) 5_455 .
Si3 Fe1 Al2 65.62(6) 10_655 10_655
Si3 Fe1 Al2 118.15(7) . 10_655
Al4 Fe1 Al2 97.31(6) . 10_655
Al1 Fe1 Al2 118.36(4) 13_665 10_655
Al3 Fe1 Al2 65.28(4) 5_455 10_655
Al2 Fe1 Al2 120.64(8) . 10_655
Si3 Fe1 Al2 122.40(7) 10_655 9_665
Si3 Fe1 Al2 70.95(6) . 9_665
Al4 Fe1 Al2 73.58(6) . 9_665
Al1 Fe1 Al2 63.71(4) 13_665 9_665
Al3 Fe1 Al2 110.18(5) 5_455 9_665
Al2 Fe1 Al2 61.05(6) . 9_665
Al2 Fe1 Al2 170.86(4) 10_655 9_665
Si3 Fe1 Al2 70.95(6) 10_655 2_465
Si3 Fe1 Al2 122.40(7) . 2_465
Al4 Fe1 Al2 73.58(6) . 2_465
Al1 Fe1 Al2 63.71(4) 13_665 2_465
Al3 Fe1 Al2 110.18(5) 5_455 2_465
Al2 Fe1 Al2 170.86(4) . 2_465
Al2 Fe1 Al2 61.05(6) 10_655 2_465
Al2 Fe1 Al2 115.73(7) 9_665 2_465
Si3 Fe1 Tb 67.50(5) 10_655 .
Si3 Fe1 Tb 67.50(5) . .
Al4 Fe1 Tb 135.27(9) . .
Al1 Fe1 Tb 133.21(6) 13_665 .
Al3 Fe1 Tb 62.75(6) 5_455 .
Al2 Fe1 Tb 64.71(4) . .
Al2 Fe1 Tb 64.71(4) 10_655 .
Al2 Fe1 Tb 121.19(4) 9_665 .
Al2 Fe1 Tb 121.19(4) 2_465 .
Si2 Fe2 Si2 103.71(9) 14_666 .
Si2 Fe2 Si1 113.71(6) 14_666 15_666
Si2 Fe2 Si1 130.57(6) . 15_666
Si2 Fe2 Si1 130.57(6) 14_666 .
Si2 Fe2 Si1 113.71(6) . .
Si1 Fe2 Si1 63.14(9) 15_666 .
Si2 Fe2 Al2 112.97(5) 14_666 8_665
Si2 Fe2 Al2 74.92(6) . 8_665
Si1 Fe2 Al2 61.58(6) 15_666 8_665
Si1 Fe2 Al2 107.24(6) . 8_665
Si2 Fe2 Al2 74.92(6) 14_666 .
Si2 Fe2 Al2 112.97(5) . .
Si1 Fe2 Al2 107.24(6) 15_666 .
Si1 Fe2 Al2 61.58(6) . .
Al2 Fe2 Al2 167.91(8) 8_665 .
Si2 Fe2 Al1 64.01(6) 14_666 5
Si2 Fe2 Al1 166.99(7) . 5
Si1 Fe2 Al1 61.60(6) 15_666 5
Si1 Fe2 Al1 74.70(7) . 5
Al2 Fe2 Al1 113.00(6) 8_665 5
Al2 Fe2 Al1 61.17(5) . 5
Si2 Fe2 Al1 166.99(7) 14_666 10_655
Si2 Fe2 Al1 64.01(6) . 10_655
Si1 Fe2 Al1 74.70(7) 15_666 10_655
Si1 Fe2 Al1 61.60(6) . 10_655
Al2 Fe2 Al1 61.17(5) 8_665 10_655
Al2 Fe2 Al1 113.00(6) . 10_655
Al1 Fe2 Al1 128.56(10) 5 10_655
Si2 Fe2 Al3 60.66(6) 14_666 10_655
Si2 Fe2 Al3 62.84(6) . 10_655
Si1 Fe2 Al3 109.19(6) 15_666 10_655
Si1 Fe2 Al3 167.62(6) . 10_655
Al2 Fe2 Al3 60.57(5) 8_665 10_655
Al2 Fe2 Al3 130.75(6) . 10_655
Al1 Fe2 Al3 111.08(6) 5 10_655
Al1 Fe2 Al3 107.78(5) 10_655 10_655
Si2 Fe2 Al3 62.84(6) 14_666 5_455
Si2 Fe2 Al3 60.66(6) . 5_455
Si1 Fe2 Al3 167.62(6) 15_666 5_455
Si1 Fe2 Al3 109.19(6) . 5_455
Al2 Fe2 Al3 130.75(6) 8_665 5_455
Al2 Fe2 Al3 60.57(6) . 5_455
Al1 Fe2 Al3 107.78(5) 5 5_455
Al1 Fe2 Al3 111.08(6) 10_655 5_455
Al3 Fe2 Al3 79.98(9) 10_655 5_455
Si2 Fe2 Tb 118.10(5) 14_666 .
Si2 Fe2 Tb 61.80(5) . .
Si1 Fe2 Tb 119.68(5) 15_666 .
Si1 Fe2 Tb 60.46(4) . .
Al2 Fe2 Tb 118.40(4) 8_665 .
Al2 Fe2 Tb 61.62(4) . .
Al1 Fe2 Tb 118.80(5) 5 .
Al1 Fe2 Tb 61.28(5) 10_655 .
Al3 Fe2 Tb 121.71(5) 10_655 .
Al3 Fe2 Tb 58.16(5) 5_455 .
Si2 Fe2 Tb 61.80(5) 14_666 5
Si2 Fe2 Tb 118.10(5) . 5
Si1 Fe2 Tb 60.46(4) 15_666 5
Si1 Fe2 Tb 119.68(5) . 5
Al2 Fe2 Tb 61.62(4) 8_665 5
Al2 Fe2 Tb 118.40(4) . 5
Al1 Fe2 Tb 61.28(5) 5 5
Al1 Fe2 Tb 118.80(5) 10_655 5
Al3 Fe2 Tb 58.16(5) 10_655 5
Al3 Fe2 Tb 121.71(5) 5_455 5
Tb Fe2 Tb 179.86(3) . 5
Fe1 Al1 Si1 139.75(11) 13_666 10_655
Fe1 Al1 Fe2 118.54(5) 13_666 3
Si1 Al1 Fe2 56.54(4) 10_655 3
Fe1 Al1 Fe2 118.54(5) 13_666 10_655
Si1 Al1 Fe2 56.54(4) 10_655 10_655
Fe2 Al1 Fe2 112.11(8) 3 10_655
Fe1 Al1 Al2 59.84(5) 13_666 5_445
Si1 Al1 Al2 101.53(7) 10_655 5_445
Fe2 Al1 Al2 58.70(4) 3 5_445
Fe2 Al1 Al2 146.67(11) 10_655 5_445
Fe1 Al1 Al2 59.84(5) 13_666 15_566
Si1 Al1 Al2 101.53(7) 10_655 15_566
Fe2 Al1 Al2 146.67(11) 3 15_566
Fe2 Al1 Al2 58.70(4) 10_655 15_566
Al2 Al1 Al2 109.51(11) 5_445 15_566
Fe1 Al1 Si2 103.91(7) 13_666 .
Si1 Al1 Si2 100.98(7) 10_655 .
Fe2 Al1 Si2 134.33(9) 3 .
Fe2 Al1 Si2 53.54(4) 10_655 .
Al2 Al1 Si2 157.16(10) 5_445 .
Al2 Al1 Si2 69.43(5) 15_566 .
Fe1 Al1 Si2 103.91(7) 13_666 3
Si1 Al1 Si2 100.98(7) 10_655 3
Fe2 Al1 Si2 53.54(4) 3 3
Fe2 Al1 Si2 134.33(9) 10_655 3
Al2 Al1 Si2 69.43(5) 5_445 3
Al2 Al1 Si2 157.16(10) 15_566 3
Si2 Al1 Si2 102.40(9) . 3
Fe1 Al1 Si3 51.84(5) 13_666 7
Si1 Al1 Si3 154.32(5) 10_655 7
Fe2 Al1 Si3 146.66(8) 3 7
Fe2 Al1 Si3 98.00(5) 10_655 7
Al2 Al1 Si3 102.78(9) 5_445 7
Al2 Al1 Si3 62.34(6) 15_566 7
Si2 Al1 Si3 55.72(6) . 7
Si2 Al1 Si3 95.21(8) 3 7
Fe1 Al1 Si3 51.84(5) 13_666 13_666
Si1 Al1 Si3 154.32(5) 10_655 13_666
Fe2 Al1 Si3 98.00(5) 3 13_666
Fe2 Al1 Si3 146.66(8) 10_655 13_666
Al2 Al1 Si3 62.34(6) 5_445 13_666
Al2 Al1 Si3 102.78(9) 15_566 13_666
Si2 Al1 Si3 95.21(8) . 13_666
Si2 Al1 Si3 55.72(6) 3 13_666
Si3 Al1 Si3 49.63(10) 7 13_666
Fe1 Al1 Si1 91.33(8) 13_666 5_445
Si1 Al1 Si1 53.28(8) 10_655 5_445
Fe2 Al1 Si1 50.57(5) 3 5_445
Fe2 Al1 Si1 95.40(7) 10_655 5_445
Al2 Al1 Si1 52.97(6) 5_445 5_445
Al2 Al1 Si1 96.64(9) 15_566 5_445
Si2 Al1 Si1 148.93(8) . 5_445
Si2 Al1 Si1 99.88(5) 3 5_445
Si3 Al1 Si1 142.74(9) 7 5_445
Si3 Al1 Si1 115.28(6) 13_666 5_445
Fe1 Al1 Si1 91.33(8) 13_666 15_566
Si1 Al1 Si1 53.28(8) 10_655 15_566
Fe2 Al1 Si1 95.40(8) 3 15_566
Fe2 Al1 Si1 50.57(5) 10_655 15_566
Al2 Al1 Si1 96.64(9) 5_445 15_566
Al2 Al1 Si1 52.97(6) 15_566 15_566
Si2 Al1 Si1 99.88(5) . 15_566
Si2 Al1 Si1 148.93(8) 3 15_566
Si3 Al1 Si1 115.28(6) 7 15_566
Si3 Al1 Si1 142.74(9) 13_666 15_566
Si1 Al1 Si1 52.14(8) 5_445 15_566
Fe1 Al2 Fe1 118.95(6) . 9_665
Fe1 Al2 Al2 60.07(6) . 9_665
Fe1 Al2 Al2 58.88(6) 9_665 9_665
Fe1 Al2 Fe2 118.12(6) . .
Fe1 Al2 Fe2 116.57(6) 9_665 .
Al2 Al2 Fe2 154.72(12) 9_665 .
Fe1 Al2 Si1 129.42(8) . .
Fe1 Al2 Si1 102.01(7) 9_665 .
Al2 Al2 Si1 145.82(12) 9_665 .
Fe2 Al2 Si1 57.25(5) . .
Fe1 Al2 Si3 53.96(5) . .
Fe1 Al2 Si3 99.93(7) 9_665 .
Al2 Al2 Si3 66.12(7) 9_665 .
Fe2 Al2 Si3 135.80(7) . .
Si1 Al2 Si3 92.88(7) . .
Fe1 Al2 Al1 155.28(9) . 5
Fe1 Al2 Al1 56.45(5) 9_665 5
Al2 Al2 Al1 109.96(10) 9_665 5
Fe2 Al2 Al1 60.13(5) . 5
Si1 Al2 Al1 72.42(7) . 5
Si3 Al2 Al1 146.65(9) . 5
Fe1 Al2 Al3 57.00(5) . 5_455
Fe1 Al2 Al3 140.27(9) 9_665 5_455
Al2 Al2 Al3 103.23(10) 9_665 5_455
Fe2 Al2 Al3 63.35(6) . 5_455
Si1 Al2 Al3 108.03(8) . 5_455
Si3 Al2 Al3 103.84(8) . 5_455
Al1 Al2 Al3 109.11(8) 5 5_455
Fe1 Al2 Si3 95.40(7) . 9_665
Fe1 Al2 Si3 51.11(5) 9_665 9_665
Al2 Al2 Si3 58.01(7) 9_665 9_665
Fe2 Al2 Si3 98.83(7) . 9_665
Si1 Al2 Si3 134.61(8) . 9_665
Si3 Al2 Si3 124.13(6) . 9_665
Al1 Al2 Si3 62.24(7) 5 9_665
Al3 Al2 Si3 89.15(8) 5_455 9_665
Fe1 Al2 Al4 121.29(8) . 9_665
Fe1 Al2 Al4 50.78(4) 9_665 9_665
Al2 Al2 Al4 83.22(10) 9_665 9_665
Fe2 Al2 Al4 113.88(8) . 9_665
Si1 Al2 Al4 63.83(8) . 9_665
Si3 Al2 Al4 70.28(7) . 9_665
Al1 Al2 Al4 76.37(7) 5 9_665
Al3 Al2 Al4 168.95(8) 5_455 9_665
Si3 Al2 Al4 101.89(7) 9_665 9_665
Fe1 Al2 Si2 103.29(7) . 14_666
Fe1 Al2 Si2 92.28(6) 9_665 14_666
Al2 Al2 Si2 105.33(10) 9_665 14_666
Fe2 Al2 Si2 49.45(4) . 14_666
Si1 Al2 Si2 103.36(7) . 14_666
Si3 Al2 Si2 157.23(8) . 14_666
Al1 Al2 Si2 55.43(6) 5 14_666
Al3 Al2 Si2 56.15(6) 5_455 14_666
Si3 Al2 Si2 51.98(6) 9_665 14_666
Al4 Al2 Si2 131.30(7) 9_665 14_666
Fe1 Al2 Tb 67.98(4) . .
Fe1 Al2 Tb 157.61(7) 9_665 .
Al2 Al2 Tb 123.30(9) 9_665 .
Fe2 Al2 Tb 71.31(4) . .
Si1 Al2 Tb 63.38(6) . .
Si3 Al2 Tb 65.90(6) . .
Al1 Al2 Tb 126.73(7) 5 .
Al3 Al2 Tb 62.06(5) 5_455 .
Si3 Al2 Tb 151.13(8) 9_665 .
Al4 Al2 Tb 106.92(6) 9_665 .
Si2 Al2 Tb 107.20(6) 14_666 .
Fe1 Al3 Si2 134.73(10) 5_455 5_455
Fe1 Al3 Al3 114.38(6) 5_455 10_655
Si2 Al3 Al3 110.89(6) 5_455 10_655
Fe1 Al3 Al2 57.72(5) 5_455 5_455
Si2 Al3 Al2 101.57(7) 5_455 5_455
Al3 Al3 Al2 116.44(6) 10_655 5_455
Fe1 Al3 Al2 57.72(5) 5_455 15_566
Si2 Al3 Al2 101.57(7) 5_455 15_566
Al3 Al3 Al2 116.44(6) 10_655 15_566
Al2 Al3 Al2 107.92(10) 5_455 15_566
Fe1 Al3 Si2 113.36(6) 5_455 3_565
Si2 Al3 Si2 88.89(6) 5_455 3_565
Al3 Al3 Si2 60.23(5) 10_655 3_565
Al2 Al3 Si2 67.73(5) 5_455 3_565
Al2 Al3 Si2 169.40(10) 15_566 3_565
Fe1 Al3 Si2 113.36(6) 5_455 .
Si2 Al3 Si2 88.89(6) 5_455 .
Al3 Al3 Si2 60.23(5) 10_655 .
Al2 Al3 Si2 169.40(10) 5_455 .
Al2 Al3 Si2 67.73(5) 15_566 .
Si2 Al3 Si2 114.74(9) 3_565 .
Fe1 Al3 Fe2 111.82(6) 5_455 10_655
Si2 Al3 Fe2 52.04(4) 5_455 10_655
Al3 Al3 Fe2 107.44(5) 10_655 10_655
Al2 Al3 Fe2 135.19(9) 5_455 10_655
Al2 Al3 Fe2 56.08(4) 15_566 10_655
Si2 Al3 Fe2 133.99(9) 3_565 10_655
Si2 Al3 Fe2 51.27(3) . 10_655
Fe1 Al3 Fe2 111.82(6) 5_455 3_565
Si2 Al3 Fe2 52.04(4) 5_455 3_565
Al3 Al3 Fe2 107.44(5) 10_655 3_565
Al2 Al3 Fe2 56.08(4) 5_455 3_565
Al2 Al3 Fe2 135.19(9) 15_566 3_565
Si2 Al3 Fe2 51.27(3) 3_565 3_565
Si2 Al3 Fe2 133.99(9) . 3_565
Fe2 Al3 Fe2 103.21(7) 10_655 3_565
Fe1 Al3 Al4 52.05(6) 5_455 5_455
Si2 Al3 Al4 173.22(11) 5_455 5_455
Al3 Al3 Al4 62.33(5) 10_655 5_455
Al2 Al3 Al4 82.31(6) 5_455 5_455
Al2 Al3 Al4 82.31(6) 15_566 5_455
Si2 Al3 Al4 87.46(7) 3_565 5_455
Si2 Al3 Al4 87.46(7) . 5_455
Fe2 Al3 Al4 128.38(4) 10_655 5_455
Fe2 Al3 Al4 128.38(4) 3_565 5_455
Fe1 Al3 Tb 69.71(6) 5_455 5_455
Si2 Al3 Tb 65.02(7) 5_455 5_455
Al3 Al3 Tb 175.91(5) 10_655 5_455
Al2 Al3 Tb 65.38(6) 5_455 5_455
Al2 Al3 Tb 65.38(6) 15_566 5_455
Si2 Al3 Tb 118.70(5) 3_565 5_455
Si2 Al3 Tb 118.70(5) . 5_455
Fe2 Al3 Tb 70.26(5) 10_655 5_455
Fe2 Al3 Tb 70.26(5) 3_565 5_455
Al4 Al3 Tb 121.77(8) 5_455 5_455
Fe1 Al4 Fe1 166.20(17) 3_565 .
Fe1 Al4 Al3 55.43(7) 3_565 15_566
Fe1 Al4 Al3 110.77(13) . 15_566
Fe1 Al4 Al3 110.77(13) 3_565 5_455
Fe1 Al4 Al3 55.43(7) . 5_455
Al3 Al4 Al3 55.35(11) 15_566 5_455
Fe1 Al4 Si1 96.12(8) 3_565 2_465
Fe1 Al4 Si1 96.12(8) . 2_465
Al3 Al4 Si1 141.84(4) 15_566 2_465
Al3 Al4 Si1 141.84(4) 5_455 2_465
Fe1 Al4 Si1 96.12(8) 3_565 9_665
Fe1 Al4 Si1 96.12(8) . 9_665
Al3 Al4 Si1 141.84(4) 15_566 9_665
Al3 Al4 Si1 141.84(4) 5_455 9_665
Si1 Al4 Si1 54.80(10) 2_465 9_665
Fe1 Al4 Al2 129.84(5) 3_565 2_465
Fe1 Al4 Al2 55.64(4) . 2_465
Al3 Al4 Al2 124.25(8) 15_566 2_465
Al3 Al4 Al2 89.94(6) 5_455 2_465
Si1 Al4 Al2 51.91(5) 2_465 2_465
Si1 Al4 Al2 93.08(10) 9_665 2_465
Fe1 Al4 Al2 55.64(4) 3_565 4_655
Fe1 Al4 Al2 129.84(5) . 4_655
Al3 Al4 Al2 89.94(6) 15_566 4_655
Al3 Al4 Al2 124.25(8) 5_455 4_655
Si1 Al4 Al2 93.08(10) 2_465 4_655
Si1 Al4 Al2 51.91(5) 9_665 4_655
Al2 Al4 Al2 143.02(14) 2_465 4_655
Fe1 Al4 Al2 129.84(5) 3_565 9_665
Fe1 Al4 Al2 55.64(4) . 9_665
Al3 Al4 Al2 124.25(8) 15_566 9_665
Al3 Al4 Al2 89.94(6) 5_455 9_665
Si1 Al4 Al2 93.08(10) 2_465 9_665
Si1 Al4 Al2 51.91(5) 9_665 9_665
Al2 Al4 Al2 93.56(8) 2_465 9_665
Al2 Al4 Al2 74.74(7) 4_655 9_665
Fe1 Al4 Al2 55.64(4) 3_565 11_565
Fe1 Al4 Al2 129.84(5) . 11_565
Al3 Al4 Al2 89.94(6) 15_566 11_565
Al3 Al4 Al2 124.25(8) 5_455 11_565
Si1 Al4 Al2 51.91(5) 2_465 11_565
Si1 Al4 Al2 93.08(10) 9_665 11_565
Al2 Al4 Al2 74.74(7) 2_465 11_565
Al2 Al4 Al2 93.56(8) 4_655 11_565
Al2 Al4 Al2 143.02(14) 9_665 11_565
Fe2 Si1 Fe2 122.53(8) . 12_565
Fe2 Si1 Al2 137.39(9) . 12_565
Fe2 Si1 Al2 61.17(4) 12_565 12_565
Fe2 Si1 Al2 61.17(4) . .
Fe2 Si1 Al2 137.39(9) 12_565 .
Al2 Si1 Al2 88.00(9) 12_565 .
Fe2 Si1 Si1 58.43(5) . 15_666
Fe2 Si1 Si1 113.30(10) 12_565 15_666
Al2 Si1 Si1 164.18(5) 12_565 15_666
Al2 Si1 Si1 103.53(7) . 15_666
Fe2 Si1 Si1 113.30(10) . 5_545
Fe2 Si1 Si1 58.43(5) 12_565 5_545
Al2 Si1 Si1 103.53(7) 12_565 5_545
Al2 Si1 Si1 164.18(5) . 5_545
Si1 Si1 Si1 63.21(9) 15_666 5_545
Fe2 Si1 Al1 61.86(4) . 10_655
Fe2 Si1 Al1 61.86(4) 12_565 10_655
Al2 Si1 Al1 112.87(8) 12_565 10_655
Al2 Si1 Al1 112.87(8) . 10_655
Si1 Si1 Al1 72.91(9) 15_666 10_655
Si1 Si1 Al1 72.91(9) 5_545 10_655
Fe2 Si1 Si1 109.15(5) . 10_755
Fe2 Si1 Si1 109.15(5) 12_565 10_755
Al2 Si1 Si1 108.01(6) 12_565 10_755
Al2 Si1 Si1 108.01(6) . 10_755
Si1 Si1 Si1 58.39(4) 15_666 10_755
Si1 Si1 Si1 58.39(4) 5_545 10_755
Al1 Si1 Si1 121.83(7) 10_655 10_755
Fe2 Si1 Al4 117.58(4) . 9_665
Fe2 Si1 Al4 117.58(4) 12_565 9_665
Al2 Si1 Al4 64.26(6) 12_565 9_665
Al2 Si1 Al4 64.26(6) . 9_665
Si1 Si1 Al4 110.78(9) 15_666 9_665
Si1 Si1 Al4 110.78(9) 5_545 9_665
Al1 Si1 Al4 175.57(10) 10_655 9_665
Si1 Si1 Al4 62.60(5) 10_755 9_665
Fe2 Si1 Tb 74.02(5) . .
Fe2 Si1 Tb 74.02(5) 12_565 .
Al2 Si1 Tb 66.56(6) 12_565 .
Al2 Si1 Tb 66.56(6) . .
Si1 Si1 Tb 127.84(7) 15_666 .
Si1 Si1 Tb 127.84(7) 5_545 .
Al1 Si1 Tb 66.27(7) 10_655 .
Si1 Si1 Tb 171.90(4) 10_755 .
Al4 Si1 Tb 109.30(7) 9_665 .
Fe2 Si1 Al1 166.99(9) . 15_656
Fe2 Si1 Al1 54.73(3) 12_565 15_656
Al2 Si1 Al1 54.61(5) 12_565 15_656
Al2 Si1 Al1 130.56(9) . 15_656
Si1 Si1 Al1 109.70(4) 15_666 15_656
Si1 Si1 Al1 53.81(7) 5_545 15_656
Al1 Si1 Al1 111.29(5) 10_655 15_656
Si1 Si1 Al1 63.93(4) 10_755 15_656
Al4 Si1 Al1 70.16(5) 9_665 15_656
Tb Si1 Al1 114.41(4) . 15_656
Fe2 Si1 Al1 54.73(3) . 5
Fe2 Si1 Al1 166.99(9) 12_565 5
Al2 Si1 Al1 130.56(9) 12_565 5
Al2 Si1 Al1 54.61(5) . 5
Si1 Si1 Al1 53.81(7) 15_666 5
Si1 Si1 Al1 109.70(5) 5_545 5
Al1 Si1 Al1 111.29(5) 10_655 5
Si1 Si1 Al1 63.93(4) 10_755 5
Al4 Si1 Al1 70.16(5) 9_665 5
Tb Si1 Al1 114.41(4) . 5
Al1 Si1 Al1 124.47(8) 15_656 5
Fe2 Si2 Fe2 132.97(8) 10_655 .
Fe2 Si2 Si3 112.81(4) 10_655 7
Fe2 Si2 Si3 112.81(4) . 7
Fe2 Si2 Al3 67.29(4) 10_655 5_455
Fe2 Si2 Al3 67.29(4) . 5_455
Si3 Si2 Al3 179.00(11) 7 5_455
Fe2 Si2 Al1 62.45(5) 10_655 .
Fe2 Si2 Al1 130.68(8) . .
Si3 Si2 Al1 65.85(7) 7 .
Al3 Si2 Al1 114.89(8) 5_455 .
Fe2 Si2 Al1 130.68(8) 10_655 10_655
Fe2 Si2 Al1 62.45(5) . 10_655
Si3 Si2 Al1 65.85(7) 7 10_655
Al3 Si2 Al1 114.89(8) 5_455 10_655
Al1 Si2 Al1 74.83(9) . 10_655
Fe2 Si2 Al3 120.14(8) 10_655 10_655
Fe2 Si2 Al3 65.89(5) . 10_655
Si3 Si2 Al3 95.09(8) 7 10_655
Al3 Si2 Al3 84.04(9) 5_455 10_655
Al1 Si2 Al3 157.79(10) . 10_655
Al1 Si2 Al3 108.81(6) 10_655 10_655
Fe2 Si2 Al3 65.89(5) 10_655 .
Fe2 Si2 Al3 120.14(8) . .
Si3 Si2 Al3 95.09(8) 7 .
Al3 Si2 Al3 84.04(9) 5_455 .
Al1 Si2 Al3 108.81(6) . .
Al1 Si2 Al3 157.79(10) 10_655 .
Al3 Si2 Al3 59.54(9) 10_655 .
Fe2 Si2 Al2 170.16(8) 10_655 8_665
Fe2 Si2 Al2 55.63(3) . 8_665
Si3 Si2 Al2 60.55(4) 7 8_665
Al3 Si2 Al2 119.20(5) 5_455 8_665
Al1 Si2 Al2 117.09(8) . 8_665
Al1 Si2 Al2 55.14(5) 10_655 8_665
Al3 Si2 Al2 56.12(5) 10_655 8_665
Al3 Si2 Al2 106.37(8) . 8_665
Fe2 Si2 Al2 55.63(3) 10_655 15_566
Fe2 Si2 Al2 170.16(8) . 15_566
Si3 Si2 Al2 60.55(4) 7 15_566
Al3 Si2 Al2 119.20(5) 5_455 15_566
Al1 Si2 Al2 55.14(5) . 15_566
Al1 Si2 Al2 117.09(8) 10_655 15_566
Al3 Si2 Al2 106.37(8) 10_655 15_566
Al3 Si2 Al2 56.12(5) . 15_566
Al2 Si2 Al2 115.36(8) 8_665 15_566
Fe2 Si2 Tb 74.83(4) 10_655 .
Fe2 Si2 Tb 74.83(4) . .
Si3 Si2 Tb 117.37(8) 7 .
Al3 Si2 Tb 63.63(7) 5_455 .
Al1 Si2 Tb 65.39(6) . .
Al1 Si2 Tb 65.39(6) 10_655 .
Al3 Si2 Tb 136.55(7) 10_655 .
Al3 Si2 Tb 136.55(7) . .
Al2 Si2 Tb 114.37(5) 8_665 .
Al2 Si2 Tb 114.37(5) 15_566 .
Fe1 Si3 Fe1 114.70(10) 3 .
Fe1 Si3 Si3 59.39(5) 3 10_655
Fe1 Si3 Si3 59.39(5) . 10_655
Fe1 Si3 Si2 109.94(6) 3 6_554
Fe1 Si3 Si2 109.94(6) . 6_554
Si3 Si3 Si2 109.89(6) 10_655 6_554
Fe1 Si3 Al2 130.87(9) 3 .
Fe1 Si3 Al2 60.42(4) . .
Si3 Si3 Al2 112.18(6) 10_655 .
Si2 Si3 Al2 117.44(8) 6_554 .
Fe1 Si3 Al2 60.42(4) 3 12_565
Fe1 Si3 Al2 130.87(9) . 12_565
Si3 Si3 Al2 112.18(6) 10_655 12_565
Si2 Si3 Al2 117.44(8) 6_554 12_565
Al2 Si3 Al2 85.96(9) . 12_565
Fe1 Si3 Al1 55.61(6) 3 7_554
Fe1 Si3 Al1 112.99(9) . 7_554
Si3 Si3 Al1 65.19(5) 10_655 7_554
Si2 Si3 Al1 58.43(6) 6_554 7_554
Al2 Si3 Al1 171.58(8) . 7_554
Al2 Si3 Al1 102.45(6) 12_565 7_554
Fe1 Si3 Al1 112.99(9) 3 13_665
Fe1 Si3 Al1 55.61(6) . 13_665
Si3 Si3 Al1 65.19(5) 10_655 13_665
Si2 Si3 Al1 58.43(6) 6_554 13_665
Al2 Si3 Al1 102.45(6) . 13_665
Al2 Si3 Al1 171.58(8) 12_565 13_665
Al1 Si3 Al1 69.13(10) 7_554 13_665
Fe1 Si3 Al2 57.94(4) 3 4_645
Fe1 Si3 Al2 168.12(10) . 4_645
Si3 Si3 Al2 109.87(5) 10_655 4_645
Si2 Si3 Al2 67.47(5) 6_554 4_645
Al2 Si3 Al2 131.38(8) . 4_645
Al2 Si3 Al2 55.87(6) 12_565 4_645
Al1 Si3 Al2 55.43(5) 7_554 4_645
Al1 Si3 Al2 116.72(8) 13_665 4_645
Fe1 Si3 Al2 168.12(10) 3 9_665
Fe1 Si3 Al2 57.94(4) . 9_665
Si3 Si3 Al2 109.87(5) 10_655 9_665
Si2 Si3 Al2 67.47(5) 6_554 9_665
Al2 Si3 Al2 55.87(6) . 9_665
Al2 Si3 Al2 131.38(8) 12_565 9_665
Al1 Si3 Al2 116.72(8) 7_554 9_665
Al1 Si3 Al2 55.43(5) 13_665 9_665
Al2 Si3 Al2 127.37(10) 4_645 9_665
Fe1 Si3 Tb 69.01(5) 3 .
Fe1 Si3 Tb 69.01(5) . .
Si3 Si3 Tb 67.71(4) 10_655 .
Si2 Si3 Tb 177.60(10) 6_554 .
Al2 Si3 Tb 64.11(5) . .
Al2 Si3 Tb 64.11(5) 12_565 .
Al1 Si3 Tb 119.76(7) 7_554 .
Al1 Si3 Tb 119.76(7) 13_665 .
Al2 Si3 Tb 113.09(5) 4_645 .
Al2 Si3 Tb 113.09(5) 9_665 .

loop_
_geom_bond_atom_site_label_1
_geom_bond_atom_site_label_2
_geom_bond_distance
_geom_bond_site_symmetry_2
Tb Al3 3.019(2) 15_556
Tb Al3 3.019(2) 5_455
Tb Si1 3.027(2) .
Tb Si1 3.027(2) 10_655
Tb Si2 3.054(2) .
Tb Si2 3.054(2) 3
Tb Al1 3.104(2) 10_655
Tb Al1 3.104(2) .
Tb Al2 3.1066(17) 3
Tb Al2 3.1066(17) 12_565
Tb Al2 3.1066(17) .
Tb Al2 3.1066(17) 10_655
Fe1 Si3 2.3482(14) 10_655
Fe1 Si3 2.3482(14) .
Fe1 Al4 2.3994(10) .
Fe1 Al1 2.464(2) 13_665
Fe1 Al3 2.505(2) 5_455
Fe1 Al2 2.5255(16) .
Fe1 Al2 2.5255(16) 10_655
Fe1 Al2 2.5567(16) 9_665
Fe1 Al2 2.5567(16) 2_465
Fe2 Si2 2.3802(9) 14_666
Fe2 Si2 2.3802(9) .
Fe2 Si1 2.4824(12) 15_666
Fe2 Si1 2.4824(12) .
Fe2 Al2 2.5855(16) 8_665
Fe2 Al2 2.5855(16) .
Fe2 Al1 2.6238(13) 5
Fe2 Al1 2.6238(12) 10_655
Fe2 Al3 2.7847(15) 10_655
Fe2 Al3 2.7847(15) 5_455
Fe2 Tb 3.3450(6) 5
Al1 Fe1 2.464(2) 13_666
Al1 Si1 2.617(3) 10_655
Al1 Fe2 2.6238(12) 3
Al1 Fe2 2.6238(12) 10_655
Al1 Al2 2.651(2) 5_445
Al1 Al2 2.651(2) 15_566
Al1 Si2 2.660(2) .
Al1 Si2 2.660(2) 3
Al1 Si3 2.849(3) 7
Al1 Si3 2.849(3) 13_666
Al1 Si1 3.100(2) 5_445
Al1 Si1 3.100(2) 15_566
Al2 Fe1 2.5567(16) 9_665
Al2 Al2 2.581(3) 9_665
Al2 Si1 2.596(2) .
Al2 Si3 2.645(2) .
Al2 Al1 2.651(2) 5
Al2 Al3 2.714(2) 5_455
Al2 Si3 2.852(2) 9_665
Al2 Al4 2.971(2) 9_665
Al2 Si2 3.025(2) 14_666
Al3 Fe1 2.505(2) 5_455
Al3 Si2 2.632(3) 5_455
Al3 Al3 2.696(5) 10_655
Al3 Al2 2.714(2) 5_455
Al3 Al2 2.714(2) 15_566
Al3 Si2 2.715(2) 3_565
Al3 Si2 2.715(2) .
Al3 Fe2 2.7847(15) 10_655
Al3 Fe2 2.7847(15) 3_565
Al3 Al4 2.902(4) 5_455
Al3 Tb 3.019(2) 5_455
Al4 Fe1 2.3994(10) 3_565
Al4 Al3 2.902(4) 15_566
Al4 Al3 2.902(4) 5_455
Al4 Si1 2.960(4) 2_465
Al4 Si1 2.960(4) 9_665
Al4 Al2 2.971(2) 2_465
Al4 Al2 2.971(2) 4_655
Al4 Al2 2.971(2) 9_665
Al4 Al2 2.971(2) 11_565
Si1 Fe2 2.4824(12) 12_565
Si1 Al2 2.596(2) 12_565
Si1 Si1 2.599(3) 15_666
Si1 Si1 2.599(3) 5_545
Si1 Al1 2.617(3) 10_655
Si1 Si1 2.725(4) 10_755
Si1 Al4 2.960(4) 9_665
Si1 Al1 3.100(2) 15_656
Si1 Al1 3.100(2) 5
Si2 Fe2 2.3802(9) 10_655
Si2 Si3 2.580(3) 7
Si2 Al3 2.632(3) 5_455
Si2 Al1 2.660(2) 10_655
Si2 Al3 2.715(2) 10_655
Si2 Al2 3.025(2) 8_665
Si2 Al2 3.025(2) 15_566
Si3 Fe1 2.3482(14) 3
Si3 Si3 2.391(5) 10_655
Si3 Si2 2.580(3) 6_554
Si3 Al2 2.645(2) 12_565
Si3 Al1 2.849(3) 7_554
Si3 Al1 2.849(3) 13_665
Si3 Al2 2.852(2) 4_645
Si3 Al2 2.852(2) 9_665
